data_4118408
loop_
_publ_author_name
'Biao Zhou'
'Yuki Idobata'
'Akiko Kobayashi'
'HengBo Cui'
'Reizo Kato'
'Rina Takagi'
'Kazuya Miyagawa'
'Kazushi Kanoda'
'Hayao Kobayashi'

_publ_contact_author_address
;
Department of Chemistry
College of Humanities and Sciences
Nihon University
Sakurajosui 3-25-40
Setagaya-Ku, Tokyo 156-8550
JAPAN
;
_publ_contact_author_email akoba@chs.nihon-u.ac.jp
_publ_contact_author_fax +81-3-5317-9433
_publ_contact_author_name 'Akiko Kobayashi'
_publ_contact_author_phone +81-3-5317-9680
_publ_section_title
;
 Single-Component Molecular Conductor [Cu(dmdt)2] with Three-Dimensionally
 Arranged Magnetic Moments Exhibiting a Coupled Electric and Magnetic
 Transition
;
_journal_name_full 'Journal of the American Chemical Society'
_journal_page_first 12724
_journal_page_last 12731
_journal_paper_doi 10.1021/ja3044757
_journal_volume 134
_journal_year 2012
_chemical_formula_moiety 'C16 H12 Cu S12 '
_chemical_formula_sum 'C16 H12 Cu S12'
_chemical_formula_weight 652.54
_space_group_IT_number 15
_symmetry_cell_setting monoclinic
_symmetry_Int_Tables_number 15
_symmetry_space_group_name_Hall '-C 2yc'
_symmetry_space_group_name_H-M 'C 1 2/c 1'
_cell_angle_alpha 90.0000
_cell_angle_beta 91.501(4)
_cell_angle_gamma 90.0000
_cell_formula_units_Z 4
_cell_length_a 24.2726(17)
_cell_length_b 8.1912(6)
_cell_length_c 11.3966(7)
_cell_measurement_temperature 200
_cell_measurement_theta_max 30.0
_cell_measurement_theta_min 3.2
_cell_volume 2265.1(3)
_computing_cell_refinement CrystalClear
_computing_data_collection CrystalClear
_computing_data_reduction CrystalStructure
_computing_publication_material 'CrystalStructure 3.8'
_computing_structure_refinement CRYSTALS
_computing_structure_solution SIR92
_diffrn_ambient_temperature 200
_diffrn_detector_area_resol_mean 7.31
_diffrn_measured_fraction_theta_full 0.669
_diffrn_measured_fraction_theta_max 0.669
_diffrn_measurement_device_type 'Rigaku Saturn'
_diffrn_measurement_method \w
_diffrn_radiation_type 'Mo K\a'
_diffrn_radiation_wavelength 0.71070
_diffrn_reflns_av_R_equivalents 0.052
_diffrn_reflns_limit_h_max 34
_diffrn_reflns_limit_h_min -33
_diffrn_reflns_limit_k_max 10
_diffrn_reflns_limit_k_min -10
_diffrn_reflns_limit_l_max 15
_diffrn_reflns_limit_l_min -15
_diffrn_reflns_number 7574
_diffrn_reflns_theta_full 30.05
_diffrn_reflns_theta_max 30.05
_exptl_absorpt_coefficient_mu 2.076
_exptl_absorpt_correction_T_max 0.660
_exptl_absorpt_correction_T_min 0.496
_exptl_absorpt_correction_type multi-scan
_exptl_absorpt_process_details 'Jacobson, R. (1998) Private communication'
_exptl_crystal_colour Black
_exptl_crystal_density_diffrn 1.913
_exptl_crystal_description Bolck
_exptl_crystal_F_000 1316.00
_exptl_crystal_size_max 0.20
_exptl_crystal_size_mid 0.10
_exptl_crystal_size_min 0.05
_refine_diff_density_max 2.19
_refine_diff_density_min -1.87
_refine_ls_extinction_coef 42.7(15)
_refine_ls_extinction_method 'Larson (1970) Crystallographic Computing eq. 22'
_refine_ls_goodness_of_fit_ref 1.286
_refine_ls_hydrogen_treatment refall
_refine_ls_number_parameters 139
_refine_ls_number_reflns 4809
_refine_ls_R_factor_gt 0.0589
_refine_ls_shift/su_max 0.0000
_refine_ls_structure_factor_coef Fsqd
_refine_ls_weighting_details
;
    Chebychev polynomial with 3 parameters (Carruthers & Watkin, 1979)
    2095.8600    777.8510    0.0000
;
_refine_ls_weighting_scheme calc
_refine_ls_wR_factor_ref 0.0506
_reflns_number_gt 4763
_reflns_number_total 7574
_reflns_threshold_expression F^2^>2.0\s(F^2^)
_cod_data_source_file ja3044757_si_001_09.cif
_cod_data_source_block '__Cu-dmdt-200K'
_cod_original_cell_volume 2265.11(27)
_cod_original_formula_sum 'C16 H12 Cu S12 '
_cod_database_code 4118408

loop_
_symmetry_equiv_pos_site_id
_symmetry_equiv_pos_as_xyz
1 +X,+Y,+Z
2 -X,+Y,1/2-Z
3 -X,-Y,-Z
4 +X,-Y,1/2+Z
5 1/2+X,1/2+Y,+Z
6 1/2-X,1/2+Y,1/2-Z
7 1/2-X,1/2-Y,-Z
8 1/2+X,1/2-Y,1/2+Z

loop_
_atom_site_label
_atom_site_type_symbol
_atom_site_fract_x
_atom_site_fract_y
_atom_site_fract_z
_atom_site_U_iso_or_equiv
_atom_site_adp_type
_atom_site_occupancy
_atom_site_symmetry_multiplicity
_atom_site_calc_flag
_atom_site_refinement_flags
Cu(1) Cu 0.0000 0.09670(6) 0.2500 0.02559(13) Uani 1.00 2 d S
S(1) S 0.04718(3) -0.03967(9) 0.10993(4) 0.02607(17) Uani 1.00 1 d .
S(2) S 0.07771(3) 0.21848(10) 0.32581(4) 0.02943(18) Uani 1.00 1 d .
S(3) S 0.16604(3) -0.02804(9) 0.05525(4) 0.02500(17) Uani 1.00 1 d .
S(4) S 0.19260(3) 0.20231(9) 0.24504(4) 0.02682(18) Uani 1.00 1 d .
S(5) S 0.29445(3) -0.01957(9) -0.02218(4) 0.02773(19) Uani 1.00 1 d .
S(6) S 0.31932(3) 0.21484(10) 0.16456(4) 0.02825(18) Uani 1.00 1 d .
C(1) C 0.11082(10) 0.0306(3) 0.14044(15) 0.0212(6) Uani 1.00 1 d .
C(2) C 0.12530(11) 0.1462(3) 0.23162(17) 0.0248(7) Uani 1.00 1 d .
C(3) C 0.21628(11) 0.0867(3) 0.12717(16) 0.0242(6) Uani 1.00 1 d .
C(4) C 0.26941(11) 0.0933(3) 0.09370(16) 0.0249(7) Uani 1.00 1 d .
C(5) C 0.36317(11) 0.0450(3) -0.00610(17) 0.0244(7) Uani 1.00 1 d .
C(6) C 0.37492(12) 0.1521(3) 0.08007(17) 0.0272(7) Uani 1.00 1 d .
C(7) C 0.40249(13) -0.0307(4) -0.09064(19) 0.0374(8) Uani 1.00 1 d .
C(8) C 0.42932(13) 0.2238(4) 0.11240(19) 0.0405(9) Uani 1.00 1 d .
H(1) H 0.4185 -0.1283 -0.0563 0.046 Uiso 1.00 1 c R
H(2) H 0.4312 0.0469 -0.1059 0.045 Uiso 1.00 1 c R
H(3) H 0.3831 -0.0577 -0.1640 0.045 Uiso 1.00 1 c R
H(4) H 0.4334 0.3223 0.0667 0.049 Uiso 1.00 1 c R
H(5) H 0.4587 0.1492 0.0958 0.049 Uiso 1.00 1 c R
H(6) H 0.4306 0.2502 0.1957 0.048 Uiso 1.00 1 c R

loop_
_atom_site_aniso_label
_atom_site_aniso_U_11
_atom_site_aniso_U_22
_atom_site_aniso_U_33
_atom_site_aniso_U_12
_atom_site_aniso_U_13
_atom_site_aniso_U_23
Cu(1) 0.0168(2) 0.0312(3) 0.0290(2) 0.0000 0.00481(14) 0.0000
S(1) 0.0183(3) 0.0328(4) 0.0272(2) -0.0026(3) 0.00248(18) -0.0050(2)
S(2) 0.0211(3) 0.0390(4) 0.0285(2) -0.0050(3) 0.0072(2) -0.0091(2)
S(3) 0.0180(3) 0.0282(4) 0.0289(2) -0.0014(3) 0.00432(19) -0.0047(2)
S(4) 0.0202(3) 0.0336(4) 0.0267(2) -0.0048(3) 0.00201(19) -0.0048(2)
S(5) 0.0186(3) 0.0299(4) 0.0348(3) -0.0036(3) 0.0026(2) -0.0075(2)
S(6) 0.0183(3) 0.0390(4) 0.0276(2) -0.0043(3) 0.0019(2) -0.0071(2)
C(1) 0.0228(13) 0.0238(15) 0.0171(9) -0.0009(12) 0.0055(6) -0.0016(7)
C(2) 0.0217(15) 0.0279(18) 0.0246(10) -0.0041(12) 0.0016(8) -0.0015(8)
C(3) 0.0143(13) 0.0302(17) 0.0280(10) -0.0041(12) 0.0001(7) -0.0017(8)
C(4) 0.0224(15) 0.0249(16) 0.0273(10) -0.0012(13) -0.0038(7) 0.0046(8)
C(5) 0.0179(14) 0.0232(17) 0.0323(11) -0.0003(12) 0.0025(7) 0.0038(8)
C(6) 0.0267(16) 0.0270(18) 0.0279(12) -0.0043(13) 0.0027(8) 0.0041(8)
C(7) 0.0305(18) 0.047(2) 0.0347(12) 0.0066(16) 0.0073(9) -0.0007(10)
C(8) 0.0181(16) 0.068(2) 0.0352(13) -0.0076(16) -0.0035(8) 0.0051(11)

loop_
_atom_type_symbol
_atom_type_description
_atom_type_scat_dispersion_real
_atom_type_scat_dispersion_imag
_atom_type_scat_source
C C 0.003 0.002
;
International Tables for Crystallography
(1992, Vol. C, Tables 4.2.6.8 and 6.1.1.4)
;
H H 0.000 0.000
;
International Tables for Crystallography
(1992, Vol. C, Table 6.1.1.4)
;
Cu Cu 0.320 1.265
;
International Tables for Crystallography
(1992, Vol. C, Tables 4.2.6.8 and 6.1.1.4)
;
S S 0.125 0.123
;
International Tables for Crystallography
(1992, Vol. C, Tables 4.2.6.8 and 6.1.1.4)
;

loop_
_geom_angle_atom_site_label_1
_geom_angle_atom_site_label_2
_geom_angle_atom_site_label_3
_geom_angle
_geom_angle_publ_flag
_geom_angle_site_symmetry_1
_geom_angle_site_symmetry_3
S(1) Cu(1) S(1) 121.36(3) yes . 2_555
S(1) Cu(1) S(2) 93.09(2) yes . .
S(1) Cu(1) S(2) 111.96(2) yes . 2_555
S(1) Cu(1) S(2) 111.96(2) yes 2_555 .
S(1) Cu(1) S(2) 93.09(2) yes 2_555 2_555
S(2) Cu(1) S(2) 128.19(3) yes . 2_555
Cu(1) S(1) C(1) 99.41(7) yes . .
Cu(1) S(2) C(2) 100.18(9) yes . .
C(1) S(3) C(3) 97.42(11) yes . .
C(2) S(4) C(3) 96.81(12) yes . .
C(4) S(5) C(5) 96.37(12) yes . .
C(4) S(6) C(6) 96.50(12) yes . .
S(1) C(1) S(3) 120.51(12) yes . .
S(1) C(1) C(2) 125.50(18) yes . .
S(3) C(1) C(2) 113.94(18) yes . .
S(2) C(2) S(4) 121.00(14) yes . .
S(2) C(2) C(1) 121.71(19) yes . .
S(4) C(2) C(1) 117.24(18) yes . .
S(3) C(3) S(4) 114.56(14) yes . .
S(3) C(3) C(4) 123.54(18) yes . .
S(4) C(3) C(4) 121.86(19) yes . .
S(5) C(4) S(6) 113.73(14) yes . .
S(5) C(4) C(3) 123.2(2) yes . .
S(6) C(4) C(3) 123.03(18) yes . .
S(5) C(5) C(6) 117.2(2) yes . .
S(5) C(5) C(7) 115.17(19) yes . .
C(6) C(5) C(7) 127.6(2) yes . .
S(6) C(6) C(5) 116.2(2) yes . .
S(6) C(6) C(8) 116.14(18) yes . .
C(5) C(6) C(8) 127.7(2) yes . .
C(5) C(7) H(1) 109.6 no . .
C(5) C(7) H(2) 108.5 no . .
C(5) C(7) H(3) 110.0 no . .
H(1) C(7) H(2) 109.6 no . .
H(1) C(7) H(3) 109.8 no . .
H(2) C(7) H(3) 109.3 no . .
C(6) C(8) H(4) 107.5 no . .
C(6) C(8) H(5) 111.2 no . .
C(6) C(8) H(6) 109.6 no . .
H(4) C(8) H(5) 109.6 no . .
H(4) C(8) H(6) 109.8 no . .
H(5) C(8) H(6) 109.2 no . .

loop_
_geom_bond_atom_site_label_1
_geom_bond_atom_site_label_2
_geom_bond_distance
_geom_bond_publ_flag
_geom_bond_site_symmetry_2
Cu(1) S(1) 2.2811(6) yes .
Cu(1) S(1) 2.2811(6) yes 2_555
Cu(1) S(2) 2.2834(7) yes .
Cu(1) S(2) 2.2834(7) yes 2_555
S(1) C(1) 1.676(2) yes .
S(2) C(2) 1.704(2) yes .
S(3) C(1) 1.743(2) yes .
S(3) C(3) 1.729(2) yes .
S(4) C(2) 1.700(2) yes .
S(4) C(3) 1.753(2) yes .
S(5) C(4) 1.735(2) yes .
S(5) C(5) 1.755(2) yes .
S(6) C(4) 1.749(2) yes .
S(6) C(6) 1.755(2) yes .
C(1) C(2) 1.442(3) yes .
C(3) C(4) 1.355(3) yes .
C(5) C(6) 1.342(3) yes .
C(5) C(7) 1.507(3) yes .
C(6) C(8) 1.483(4) yes .
C(7) H(1) 0.967 no .
C(7) H(2) 0.962 no .
C(7) H(3) 0.974 no .
C(8) H(4) 0.967 no .
C(8) H(5) 0.962 no .
C(8) H(6) 0.974 no .

loop_
_geom_contact_atom_site_label_1
_geom_contact_atom_site_label_2
_geom_contact_distance
_geom_contact_site_symmetry_2
S(1) S(1) 3.4126(8) 3_555
S(1) C(8) 3.456(3) 5_445
S(3) C(6) 3.573(2) 7_555
C(2) C(7) 3.592(4) 7_555
C(4) C(4) 3.455(3) 7_555
C(6) S(3) 3.573(2) 7_555
C(7) C(2) 3.592(4) 7_555
C(8) S(1) 3.456(3) 5_555
Cu(1) H(4) 3.442 5_445
Cu(1) H(4) 3.442 6_545
Cu(1) H(6) 3.350 5_445
Cu(1) H(6) 3.350 6_545
S(1) H(1) 2.914 7_545
S(1) H(4) 3.012 5_445
S(1) H(4) 2.738 7_555
S(1) H(5) 3.333 5_445
S(1) H(6) 3.475 5_445
S(1) H(6) 2.846 6_545
S(2) H(1) 2.910 6_555
S(2) H(2) 3.161 7_555
S(2) H(3) 3.481 7_555
S(2) H(4) 3.482 6_545
S(3) H(1) 3.483 7_545
S(3) H(4) 3.229 7_555
S(4) H(3) 3.552 7_555
S(6) H(3) 2.777 4_555
C(1) H(1) 3.499 7_545
C(1) H(4) 2.837 7_555
C(1) H(6) 3.142 6_545
C(2) H(2) 3.186 7_555
C(2) H(3) 3.463 7_555
C(6) H(3) 3.019 4_555
C(7) H(5) 3.507 3_655
C(7) H(6) 3.116 4_554
C(8) H(3) 3.123 4_555
H(1) S(1) 2.914 7_545
H(1) S(2) 2.910 6_545
H(1) S(3) 3.483 7_545
H(1) C(1) 3.499 7_545
H(1) H(5) 3.030 3_655
H(1) H(6) 3.018 4_554
H(2) S(2) 3.161 7_555
H(2) C(2) 3.186 7_555
H(2) H(5) 3.117 3_655
H(2) H(6) 3.321 4_554
H(3) S(2) 3.481 7_555
H(3) S(4) 3.552 7_555
H(3) S(6) 2.777 4_554
H(3) C(2) 3.463 7_555
H(3) C(6) 3.019 4_554
H(3) C(8) 3.123 4_554
H(3) H(5) 3.419 4_554
H(3) H(6) 2.542 4_554
H(4) Cu(1) 3.442 5_555
H(4) S(1) 3.012 5_555
H(4) S(1) 2.738 7_555
H(4) S(2) 3.482 6_555
H(4) S(3) 3.229 7_555
H(4) C(1) 2.837 7_555
H(5) S(1) 3.333 5_555
H(5) C(7) 3.507 3_655
H(5) H(1) 3.030 3_655
H(5) H(2) 3.117 3_655
H(5) H(3) 3.419 4_555
H(6) Cu(1) 3.350 5_555
H(6) S(1) 3.475 5_555
H(6) S(1) 2.846 6_555
H(6) C(1) 3.142 6_555
H(6) C(7) 3.116 4_555
H(6) H(1) 3.018 4_555
H(6) H(2) 3.321 4_555
H(6) H(3) 2.542 4_555
H(6) H(6) 3.560 2_655

loop_
_geom_torsion_atom_site_label_1
_geom_torsion_atom_site_label_2
_geom_torsion_atom_site_label_3
_geom_torsion_atom_site_label_4
_geom_torsion
_geom_torsion_site_symmetry_1
_geom_torsion_site_symmetry_3
_geom_torsion_site_symmetry_4
S(1) Cu(1) S(1) C(1) -119.49(8) . 2_555 2_555
S(1) Cu(1) S(1) C(1) -119.49(8) 2_555 . .
S(1) Cu(1) S(2) C(2) 2.59(9) . . .
S(2) Cu(1) S(1) C(1) -1.36(8) . . .
S(1) Cu(1) S(2) C(2) 128.30(9) . 2_555 2_555
S(2) Cu(1) S(1) C(1) 132.22(8) 2_555 . .
S(1) Cu(1) S(2) C(2) 128.30(9) 2_555 . .
S(2) Cu(1) S(1) C(1) 132.22(8) . 2_555 2_555
S(1) Cu(1) S(2) C(2) 2.59(9) 2_555 2_555 2_555
S(2) Cu(1) S(1) C(1) -1.36(8) 2_555 2_555 2_555
S(2) Cu(1) S(2) C(2) -118.68(9) . 2_555 2_555
S(2) Cu(1) S(2) C(2) -118.68(9) 2_555 . .
Cu(1) S(1) C(1) S(3) -177.69(12) . . .
Cu(1) S(1) C(1) C(2) -0.6(2) . . .
Cu(1) S(2) C(2) S(4) 178.67(13) . . .
Cu(1) S(2) C(2) C(1) -3.7(2) . . .
C(1) S(3) C(3) S(4) 0.23(16) . . .
C(1) S(3) C(3) C(4) -177.3(2) . . .
C(3) S(3) C(1) S(1) 178.29(15) . . .
C(3) S(3) C(1) C(2) 0.9(2) . . .
C(2) S(4) C(3) S(3) -1.03(17) . . .
C(2) S(4) C(3) C(4) 176.6(2) . . .
C(3) S(4) C(2) S(2) 179.39(16) . . .
C(3) S(4) C(2) C(1) 1.7(2) . . .
C(4) S(5) C(5) C(6) -0.8(2) . . .
C(4) S(5) C(5) C(7) 178.0(2) . . .
C(5) S(5) C(4) S(6) 1.89(16) . . .
C(5) S(5) C(4) C(3) -177.5(2) . . .
C(4) S(6) C(6) C(5) 1.7(2) . . .
C(4) S(6) C(6) C(8) -178.3(2) . . .
C(6) S(6) C(4) S(5) -2.14(16) . . .
C(6) S(6) C(4) C(3) 177.2(2) . . .
S(1) C(1) C(2) S(2) 3.3(3) . . .
S(1) C(1) C(2) S(4) -179.04(14) . . .
S(3) C(1) C(2) S(2) -179.46(14) . . .
S(3) C(1) C(2) S(4) -1.8(2) . . .
S(3) C(3) C(4) S(5) -2.8(3) . . .
S(3) C(3) C(4) S(6) 177.95(15) . . .
S(4) C(3) C(4) S(5) 179.84(14) . . .
S(4) C(3) C(4) S(6) 0.6(3) . . .
S(5) C(5) C(6) S(6) -0.6(2) . . .
S(5) C(5) C(6) C(8) 179.4(2) . . .
C(7) C(5) C(6) S(6) -179.2(2) . . .
C(7) C(5) C(6) C(8) 0.8(4) . . .
